data_7229797
loop_
_publ_author_name
'Dhingra, Shallu'
'Barman, Dibya Jyoti'
'Yadav, Hare Ram'
'Eyyathiyil, Jusaina'
'Bhowmik, Prasanta'
'Kaur, Parmeet'
'Adhikari, Debashis'
'Roy Choudhury, Angshuman'

_publ_section_title
;
 Structural and computational understanding of weak interactions in
 &#x201C;bridge-flipped&#x201D; isomeric
 tetrafluoro-bis-benzylideneanilines
;
_journal_issue 6
_journal_name_full CrystEngComm
_journal_page_first 716
_journal_paper_doi 10.1039/C7CE01872J
_journal_volume 20
_journal_year 2018
_chemical_formula_moiety '2(C10 H6 F2 N)'
_chemical_formula_sum 'C20 H12 F4 N2'
_chemical_formula_weight 356.32
_space_group_crystal_system monoclinic
_space_group_IT_number 14
_space_group_name_Hall '-P 2ybc'
_space_group_name_H-M_alt 'P 1 21/c 1'
_symmetry_space_group_name_Hall '-P 2ybc'
_symmetry_space_group_name_H-M 'P 1 21/c 1'
_atom_sites_solution_hydrogens geom
_atom_sites_solution_primary dual
_audit_creation_date 2017-07-04
_audit_creation_method
;
Olex2 1.2
(compiled 2017.03.28 svn.r3405 for OlexSys, GUI svn.r5337)
;
_audit_update_record
;
2017-07-17 deposited with the CCDC.
2017-12-26 downloaded from the CCDC.
;
_cell_angle_alpha 90
_cell_angle_beta 99.19(3)
_cell_angle_gamma 90
_cell_formula_units_Z 4
_cell_length_a 35.40(2)
_cell_length_b 3.766(2)
_cell_length_c 11.682(8)
_cell_measurement_reflns_used 1544
_cell_measurement_temperature 100.0
_cell_measurement_theta_max 27.5
_cell_measurement_theta_min 1.8
_cell_volume 1537.4(16)
_computing_cell_refinement
;
CrystalClear-SM Expert 2.0 r15 (Rigaku, 2011)
;
_computing_data_collection
;
CrystalClear-SM Expert 2.0 r15 (Rigaku, 2011)
;
_computing_data_reduction
;
CrystalClear-SM Expert 2.0 r15 (Rigaku, 2011)
;
_computing_molecular_graphics 'Olex2 (Dolomanov et al., 2009)'
_computing_publication_material 'Olex2 (Dolomanov et al., 2009)'
_computing_structure_refinement 'ShelXL (Sheldrick, 2015)'
_computing_structure_solution 'ShelXT (Sheldrick, 2015)'
_diffrn_ambient_temperature 100.0
_diffrn_detector CCD
_diffrn_detector_area_resol_mean 13.6612
_diffrn_measured_fraction_theta_full 0.755
_diffrn_measured_fraction_theta_max 0.788
_diffrn_measurement_details
;
scan:
    Number of images: 600
               Slice: -70.0000 - 110.0000
         Image width: 0.3000
            Exp time: 20.0000
       Rotation axis: Omega
               Omega: 0.0000
                 Chi: 54.0000
                 Phi: 45.0000
                 XTD: 49.8600
              2theta: 29.8900
scan:
    Number of images: 600
               Slice: -70.0000 - 110.0000
         Image width: 0.3000
            Exp time: 20.0000
       Rotation axis: Omega
               Omega: 0.0000
                 Chi: 54.0000
                 Phi: 135.0000
                 XTD: 49.8600
              2theta: 29.8900
scan:
    Number of images: 600
               Slice: -70.0000 - 110.0000
         Image width: 0.3000
            Exp time: 20.0000
       Rotation axis: Omega
               Omega: 0.0000
                 Chi: 54.0000
                 Phi: 225.0000
                 XTD: 49.8600
              2theta: 29.8900
;
_diffrn_measurement_device
;
XtaLABmini: Fixed Chi 2 circle
;
_diffrn_measurement_device_type 'XtaLAB Mini (ROW)'
_diffrn_measurement_method 'profile data from \w-scans'
_diffrn_measurement_specimen_support 'Cryo loop'
_diffrn_orient_matrix_type d*Trek
_diffrn_orient_matrix_UB_11 -0.063562
_diffrn_orient_matrix_UB_12 -0.058699
_diffrn_orient_matrix_UB_13 -0.000336
_diffrn_orient_matrix_UB_21 -0.002828
_diffrn_orient_matrix_UB_22 0.004589
_diffrn_orient_matrix_UB_23 -0.266463
_diffrn_orient_matrix_UB_31 0.015809
_diffrn_orient_matrix_UB_32 -0.023752
_diffrn_orient_matrix_UB_33 -0.000577
_diffrn_radiation_monochromator 'Graphite Monochromator'
_diffrn_radiation_type MoK\a
_diffrn_radiation_wavelength 0.71075
_diffrn_reflns_av_R_equivalents 0.0829
_diffrn_reflns_av_unetI/netI 0.0823
_diffrn_reflns_Laue_measured_fraction_full 0.755
_diffrn_reflns_Laue_measured_fraction_max 0.788
_diffrn_reflns_limit_h_max 45
_diffrn_reflns_limit_h_min -41
_diffrn_reflns_limit_k_max 4
_diffrn_reflns_limit_k_min -4
_diffrn_reflns_limit_l_max 15
_diffrn_reflns_limit_l_min -15
_diffrn_reflns_number 6612
_diffrn_reflns_point_group_measured_fraction_full 0.755
_diffrn_reflns_point_group_measured_fraction_max 0.788
_diffrn_reflns_theta_full 25.000
_diffrn_reflns_theta_max 27.490
_diffrn_reflns_theta_min 1.748
_diffrn_source 'Sealed Tube'
_diffrn_source_current 12.0
_diffrn_source_power 0.6
_diffrn_source_voltage 50.0
_exptl_absorpt_coefficient_mu 0.126
_exptl_absorpt_correction_T_max 1.000
_exptl_absorpt_correction_T_min 0.818
_exptl_absorpt_correction_type multi-scan
_exptl_absorpt_process_details 'Blessings, 1995'
_exptl_crystal_colour 'clear light colourless'
_exptl_crystal_colour_lustre clear
_exptl_crystal_colour_modifier light
_exptl_crystal_colour_primary colourless
_exptl_crystal_density_diffrn 1.540
_exptl_crystal_description block
_exptl_crystal_F_000 728
_exptl_crystal_size_max 0.3
_exptl_crystal_size_mid 0.2
_exptl_crystal_size_min 0.2
_refine_diff_density_max 0.560
_refine_diff_density_min -0.487
_refine_diff_density_rms 0.124
_refine_ls_extinction_method none
_refine_ls_goodness_of_fit_ref 1.362
_refine_ls_hydrogen_treatment constr
_refine_ls_matrix_type full
_refine_ls_number_parameters 236
_refine_ls_number_reflns 2438
_refine_ls_number_restraints 0
_refine_ls_restrained_S_all 1.362
_refine_ls_R_factor_all 0.1659
_refine_ls_R_factor_gt 0.1308
_refine_ls_shift/su_max 0.000
_refine_ls_shift/su_mean 0.000
_refine_ls_structure_factor_coef Fsqd
_refine_ls_weighting_details 'w=1/[\s^2^(Fo^2^)+(0.2000P)^2^] where P=(Fo^2^+2Fc^2^)/3'
_refine_ls_weighting_scheme calc
_refine_ls_wR_factor_gt 0.3671
_refine_ls_wR_factor_ref 0.4232
_reflns_Friedel_coverage 0.000
_reflns_number_gt 1492
_reflns_number_total 2438
_reflns_threshold_expression 'I > 2\s(I)'
_cod_data_source_file c7ce01872j2.cif
_cod_data_source_block 7
_cod_depositor_comments 'Adding full bibliography for 7229788--7229798.cif.'
_cod_original_cell_volume 1537.0(17)
_cod_database_code 7229797
_shelx_shelxl_version_number 2014/7
_shelx_space_group_comment
;
The symmetry employed for this shelxl refinement is uniquely defined
by the following loop, which should always be used as a source of
symmetry information in preference to the above space-group names.
They are only intended as comments.
;
_olex2_refinement_description
;
1. Twinned data refinement
 Scales: 0.756(8)
 0.244(8)
2. Fixed Uiso
 At 1.2 times of:
  All C(H) groups
3.a Aromatic/amide H refined with riding coordinates:
 C4B(H4B), C10A(H10A), C9B(H9B), C7A(H7A), C9A(H9A), C1B(H1B), C7B(H7B),
 C5B(H5B), C5A(H5A), C1A(H1A), C10B(H10B), C4A(H4A)
;
_olex2_exptl_crystal_mounting_method 'cryo loop'
_olex2_submission_special_instructions 'No special instructions were received'

loop_
_space_group_symop_operation_xyz
'x, y, z'
'-x, y+1/2, -z+1/2'
'-x, -y, -z'
'x, -y-1/2, z-1/2'

loop_
_atom_site_label
_atom_site_type_symbol
_atom_site_fract_x
_atom_site_fract_y
_atom_site_fract_z
_atom_site_U_iso_or_equiv
_atom_site_adp_type
_atom_site_occupancy
_atom_site_site_symmetry_order
_atom_site_calc_flag
_atom_site_refinement_flags_posn
F1B F 0.38864(11) 0.1328(14) 0.2959(5) 0.0355(12) Uani 1 1 d .
F1A F 0.11006(12) -0.6236(13) 0.4038(4) 0.0369(12) Uani 1 1 d .
F2A F 0.21808(12) -0.3920(15) 0.1328(5) 0.0422(13) Uani 1 1 d .
F2B F 0.28170(12) -0.1968(19) -0.0724(5) 0.0486(14) Uani 1 1 d .
N1A N 0.08793(14) -0.2697(18) 0.1983(6) 0.0291(15) Uani 1 1 d .
N1B N 0.41178(15) -0.2377(17) 0.1151(5) 0.0241(13) Uani 1 1 d .
C4B C 0.3246(2) 0.137(2) 0.2074(8) 0.0350(18) Uani 1 1 d .
H4B H 0.3178 0.2502 0.2739 0.042 Uiso 1 1 calc R
C10A C -0.01203(17) -0.0230(19) -0.1178(7) 0.0253(14) Uani 1 1 d .
H10A H -0.0206 -0.0378 -0.1990 0.030 Uiso 1 1 calc R
C9B C 0.48737(17) -0.5175(19) 0.1088(7) 0.0258(14) Uani 1 1 d .
H9B H 0.4788 -0.5429 0.1815 0.031 Uiso 1 1 calc R
C7A C 0.15435(18) -0.342(2) 0.1618(7) 0.0294(17) Uani 1 1 d .
H7A H 0.1483 -0.2288 0.0884 0.035 Uiso 1 1 calc R
C3A C 0.13728(17) -0.5674(19) 0.3356(7) 0.0261(15) Uani 1 1 d .
C2A C 0.12606(18) -0.3967(19) 0.2299(7) 0.0254(14) Uani 1 1 d .
C9A C 0.02366(19) -0.150(2) -0.0728(7) 0.0289(16) Uani 1 1 d .
H9A H 0.0396 -0.2513 -0.1223 0.035 Uiso 1 1 calc R
C1B C 0.42656(16) -0.2293(19) 0.0233(6) 0.0246(14) Uani 1 1 d .
H1B H 0.4120 -0.1254 -0.0436 0.029 Uiso 1 1 calc R
C8A C 0.03616(17) -0.1293(18) 0.0459(6) 0.0245(15) Uani 1 1 d .
C7B C 0.34518(19) -0.197(3) 0.0152(7) 0.0370(19) Uani 1 1 d .
H7B H 0.3521 -0.3028 -0.0525 0.044 Uiso 1 1 calc R
C5B C 0.29630(19) 0.0553(19) 0.1119(9) 0.0343(19) Uani 1 1 d .
H5B H 0.2703 0.1194 0.1106 0.041 Uiso 1 1 calc R
C6B C 0.3083(2) -0.126(2) 0.0188(8) 0.0338(17) Uani 1 1 d .
C5A C 0.20189(18) -0.616(2) 0.3072(7) 0.0332(17) Uani 1 1 d .
H5A H 0.2277 -0.6827 0.3329 0.040 Uiso 1 1 calc R
C3B C 0.36207(19) 0.054(2) 0.2040(7) 0.0308(16) Uani 1 1 d .
C8B C 0.46358(18) -0.3646(18) 0.0130(6) 0.0257(15) Uani 1 1 d .
C6A C 0.19123(16) -0.4517(19) 0.2016(7) 0.0273(15) Uani 1 1 d .
C1A C 0.07414(16) -0.281(2) 0.0926(7) 0.0280(16) Uani 1 1 d .
H1A H 0.0886 -0.3914 0.0405 0.034 Uiso 1 1 calc R
C10B C 0.47592(18) -0.369(2) -0.0935(7) 0.0303(16) Uani 1 1 d .
H10B H 0.4587 -0.2912 -0.1596 0.036 Uiso 1 1 calc R
C4A C 0.17393(18) -0.679(2) 0.3746(7) 0.0323(17) Uani 1 1 d .
H4A H 0.1800 -0.7987 0.4468 0.039 Uiso 1 1 calc R
C2B C 0.37405(17) -0.1188(19) 0.1105(7) 0.0280(16) Uani 1 1 d .

loop_
_atom_site_aniso_label
_atom_site_aniso_U_11
_atom_site_aniso_U_22
_atom_site_aniso_U_33
_atom_site_aniso_U_23
_atom_site_aniso_U_13
_atom_site_aniso_U_12
F1B 0.037(2) 0.042(3) 0.027(3) -0.005(2) 0.0038(17) 0.0049(18)
F1A 0.039(2) 0.038(3) 0.035(3) 0.002(2) 0.0093(19) -0.0045(19)
F2A 0.031(2) 0.053(3) 0.045(3) 0.000(3) 0.0151(19) 0.000(2)
F2B 0.0284(19) 0.071(4) 0.045(3) 0.003(3) 0.0009(19) 0.001(2)
N1A 0.024(2) 0.032(3) 0.029(4) -0.009(3) -0.003(2) 0.005(2)
N1B 0.032(3) 0.019(3) 0.022(3) 0.001(2) 0.004(2) -0.007(2)
C4B 0.041(4) 0.031(4) 0.036(5) 0.007(4) 0.014(3) 0.015(3)
C10A 0.025(3) 0.025(3) 0.025(4) -0.007(3) 0.003(2) -0.001(2)
C9B 0.027(3) 0.023(3) 0.028(4) -0.004(3) 0.006(2) 0.004(2)
C7A 0.025(3) 0.034(4) 0.029(4) 0.002(3) 0.002(3) 0.002(3)
C3A 0.028(3) 0.023(3) 0.026(4) -0.004(3) 0.002(2) -0.001(2)
C2A 0.029(3) 0.019(3) 0.026(4) -0.001(3) -0.002(2) 0.004(2)
C9A 0.036(3) 0.023(3) 0.027(4) -0.009(3) 0.003(3) -0.003(3)
C1B 0.026(3) 0.020(3) 0.024(4) 0.000(3) -0.004(2) 0.001(2)
C8A 0.028(3) 0.019(3) 0.026(4) 0.005(3) 0.003(2) 0.000(2)
C7B 0.031(3) 0.057(5) 0.022(4) 0.005(4) 0.001(3) 0.001(3)
C5B 0.030(3) 0.018(3) 0.057(6) 0.011(3) 0.013(3) -0.005(3)
C6B 0.029(3) 0.030(4) 0.042(5) 0.004(3) 0.006(3) 0.001(3)
C5A 0.027(3) 0.039(4) 0.031(4) -0.002(3) -0.004(3) 0.008(3)
C3B 0.031(3) 0.036(4) 0.025(4) -0.003(3) 0.003(3) -0.004(3)
C8B 0.033(3) 0.023(4) 0.023(4) -0.002(3) 0.008(2) -0.005(3)
C6A 0.021(3) 0.033(4) 0.029(4) -0.004(3) 0.005(2) -0.001(2)
C1A 0.020(3) 0.025(4) 0.039(4) -0.008(3) 0.002(3) 0.002(2)
C10B 0.032(3) 0.031(4) 0.026(4) -0.006(3) 0.001(3) 0.008(3)
C4A 0.033(3) 0.038(4) 0.023(4) -0.002(3) -0.004(3) 0.004(3)
C2B 0.023(3) 0.024(4) 0.037(5) 0.007(3) 0.008(3) 0.003(2)

loop_
_atom_type_symbol
_atom_type_description
_atom_type_scat_dispersion_real
_atom_type_scat_dispersion_imag
_atom_type_scat_source
C C 0.0033 0.0016 'International Tables Vol C Tables 4.2.6.8 and 6.1.1.4'
H H 0.0000 0.0000 'International Tables Vol C Tables 4.2.6.8 and 6.1.1.4'
F F 0.0171 0.0103 'International Tables Vol C Tables 4.2.6.8 and 6.1.1.4'
N N 0.0061 0.0033 'International Tables Vol C Tables 4.2.6.8 and 6.1.1.4'

loop_
_geom_angle_atom_site_label_1
_geom_angle_atom_site_label_2
_geom_angle_atom_site_label_3
_geom_angle
_geom_angle_site_symmetry_1
_geom_angle_site_symmetry_3
C1A N1A C2A 116.5(6) . .
C1B N1B C2B 118.6(6) . .
C5B C4B H4B 120.1 . .
C3B C4B H4B 120.1 . .
C3B C4B C5B 119.7(8) . .
C9A C10A H10A 119.3 . .
C9A C10A C8A 121.3(7) . 3
C8A C10A H10A 119.3 3 .
C8B C9B H9B 121.0 . .
C10B C9B H9B 121.0 3_645 .
C10B C9B C8B 118.0(7) 3_645 .
C2A C7A H7A 120.3 . .
C6A C7A H7A 120.3 . .
C6A C7A C2A 119.5(7) . .
F1A C3A C2A 117.6(6) . .
F1A C3A C4A 118.5(7) . .
C4A C3A C2A 123.9(7) . .
C7A C2A N1A 122.8(7) . .
C7A C2A C3A 116.5(6) . .
C3A C2A N1A 120.6(7) . .
C10A C9A H9A 120.3 . .
C10A C9A C8A 119.3(7) . .
C8A C9A H9A 120.3 . .
N1B C1B H1B 117.6 . .
N1B C1B C8B 124.8(6) . .
C8B C1B H1B 117.6 . .
C10A C8A C1A 122.5(7) 3 .
C9A C8A C10A 119.4(6) . 3
C9A C8A C1A 118.1(7) . .
C6B C7B H7B 119.5 . .
C6B C7B C2B 121.1(8) . .
C2B C7B H7B 119.5 . .
C4B C5B H5B 121.5 . .
C6B C5B C4B 117.0(6) . .
C6B C5B H5B 121.5 . .
F2B C6B C7B 120.1(8) . .
F2B C6B C5B 117.0(7) . .
C7B C6B C5B 122.6(8) . .
C6A C5A H5A 121.0 . .
C6A C5A C4A 118.0(6) . .
C4A C5A H5A 121.0 . .
F1B C3B C4B 118.9(7) . .
F1B C3B C2B 117.9(6) . .
C4B C3B C2B 123.2(7) . .
C9B C8B C1B 121.2(6) . .
C10B C8B C9B 118.3(6) . .
C10B C8B C1B 120.4(7) . .
F2A C6A C7A 117.7(7) . .
F2A C6A C5A 119.1(6) . .
C5A C6A C7A 123.2(7) . .
N1A C1A C8A 122.4(7) . .
N1A C1A H1A 118.8 . .
C8A C1A H1A 118.8 . .
C9B C10B H10B 118.3 3_645 .
C8B C10B C9B 123.3(7) . 3_645
C8B C10B H10B 118.3 . .
C3A C4A C5A 118.9(7) . .
C3A C4A H4A 120.6 . .
C5A C4A H4A 120.6 . .
N1B C2B C7B 121.8(7) . .
C3B C2B N1B 121.7(7) . .
C3B C2B C7B 116.2(6) . .

loop_
_geom_bond_atom_site_label_1
_geom_bond_atom_site_label_2
_geom_bond_distance
_geom_bond_site_symmetry_2
F1B C3B 1.343(8) .
F1A C3A 1.361(8) .
F2A C6A 1.358(8) .
F2B C6B 1.332(9) .
N1A C2A 1.424(8) .
N1A C1A 1.255(10) .
N1B C1B 1.266(9) .
N1B C2B 1.402(8) .
C4B H4B 0.9500 .
C4B C5B 1.410(12) .
C4B C3B 1.369(10) .
C10A H10A 0.9500 .
C10A C9A 1.375(9) .
C10A C8A 1.412(9) 3
C9B H9B 0.9500 .
C9B C8B 1.412(10) .
C9B C10B 1.406(9) 3_645
C7A H7A 0.9500 .
C7A C2A 1.390(10) .
C7A C6A 1.378(9) .
C3A C2A 1.392(10) .
C3A C4A 1.371(9) .
C9A H9A 0.9500 .
C9A C8A 1.389(10) .
C1B H1B 0.9500 .
C1B C8B 1.429(9) .
C8A C10A 1.411(9) 3
C8A C1A 1.482(9) .
C7B H7B 0.9500 .
C7B C6B 1.340(10) .
C7B C2B 1.417(10) .
C5B H5B 0.9500 .
C5B C6B 1.405(13) .
C5A H5A 0.9500 .
C5A C6A 1.377(11) .
C5A C4A 1.381(11) .
C3B C2B 1.394(11) .
C8B C10B 1.383(10) .
C1A H1A 0.9500 .
C10B C9B 1.406(9) 3_645
C10B H10B 0.9500 .
C4A H4A 0.9500 .

loop_
_twin_individual_id
_twin_individual_mass_fraction_refined
1 0.756(8)
2 0.244(8)
